data_4506131
loop_
_publ_author_name
'Walsh, Rosa D.'
'Smith, Jessica M.'
'Hanks, Timothy W.'
'Pennington, William T.'

_publ_section_title
;
 Computational and Crystallographic Studies of Pseudo-Polyhalides
;
_journal_issue 6
_journal_name_full 'Crystal Growth &amp; Design'
_journal_page_first 2759
_journal_paper_doi 10.1021/cg201231t
_journal_volume 12
_journal_year 2012
_chemical_formula_sum 'C42 H72 I14 N4 O12 Rb2'
_chemical_formula_weight 2772.58
_chemical_name_systematic
; 
 ? 
;
_space_group_IT_number 148
_symmetry_space_group_name_Hall '-R 3'
_symmetry_space_group_name_H-M 'R -3 :H'
_atom_sites_solution_hydrogens geom
_atom_sites_solution_primary direct
_atom_sites_solution_secondary difmap
_audit_creation_method SHELXL-97
_cell_angle_alpha 90.00
_cell_angle_beta 90.00
_cell_angle_gamma 120.00
_cell_formula_units_Z 3
_cell_length_a 12.2050(5)
_cell_length_b 12.2050(5)
_cell_length_c 43.361(2)
_cell_measurement_temperature 293(2)
_cell_volume 5593.8(4)
_computing_structure_refinement 'SHELXL-97 (Sheldrick, 1997)'
_computing_structure_solution 'SHELXS-97 (Sheldrick, 1990)'
_diffrn_ambient_temperature 293(2)
_diffrn_measured_fraction_theta_full 0.996
_diffrn_measured_fraction_theta_max 0.996
_diffrn_radiation_monochromator graphite
_diffrn_radiation_source 'fine-focus sealed tube'
_diffrn_radiation_type MoK\a
_diffrn_radiation_wavelength 0.71073
_diffrn_reflns_av_R_equivalents 0.0380
_diffrn_reflns_av_sigmaI/netI 0.0302
_diffrn_reflns_limit_h_max 14
_diffrn_reflns_limit_h_min -10
_diffrn_reflns_limit_k_max 14
_diffrn_reflns_limit_k_min -15
_diffrn_reflns_limit_l_max 48
_diffrn_reflns_limit_l_min -54
_diffrn_reflns_number 8027
_diffrn_reflns_theta_full 26.39
_diffrn_reflns_theta_max 26.39
_diffrn_reflns_theta_min 2.14
_exptl_absorpt_coefficient_mu 7.155
_exptl_crystal_density_diffrn 2.469
_exptl_crystal_density_method 'not measured'
_exptl_crystal_F_000 3792
_refine_diff_density_max 1.568
_refine_diff_density_min -1.963
_refine_diff_density_rms 0.318
_refine_ls_extinction_coef 0.00117(8)
_refine_ls_extinction_expression Fc^*^=kFc[1+0.001xFc^2^\l^3^/sin(2\q)]^-1/4^
_refine_ls_extinction_method SHELXL
_refine_ls_goodness_of_fit_ref 1.080
_refine_ls_hydrogen_treatment mixed
_refine_ls_matrix_type full
_refine_ls_number_parameters 113
_refine_ls_number_reflns 2552
_refine_ls_number_restraints 0
_refine_ls_restrained_S_all 1.080
_refine_ls_R_factor_all 0.0700
_refine_ls_R_factor_gt 0.0630
_refine_ls_shift/su_max 0.003
_refine_ls_shift/su_mean 0.000
_refine_ls_structure_factor_coef Fsqd
_refine_ls_weighting_details 'calc w=1/[\s^2^(Fo^2^)+(0.0613P)^2^+199.9039P] where P=(Fo^2^+2Fc^2^)/3'
_refine_ls_weighting_scheme calc
_refine_ls_wR_factor_gt 0.1508
_refine_ls_wR_factor_ref 0.1551
_reflns_number_gt 2182
_reflns_number_total 2552
_reflns_threshold_expression >2sigma(I)
_cod_data_source_file cg201231t_si_001.cif
_cod_data_source_block cd0003
_cod_depositor_comments
;

2022-02-23
Z value and formula fixed to values more according to usual
chemical conventions.                 miguel
;
_cod_original_formula_sum 'C21 H36 I7 N2 O6 Rb'
_cod_original_formula_weight 1386.29
_cod_original_formula_units_Z 6
_cod_database_code 4506131

loop_
_symmetry_equiv_pos_as_xyz
'x, y, z'
'-y, x-y, z'
'-x+y, -x, z'
'x+2/3, y+1/3, z+1/3'
'-y+2/3, x-y+1/3, z+1/3'
'-x+y+2/3, -x+1/3, z+1/3'
'x+1/3, y+2/3, z+2/3'
'-y+1/3, x-y+2/3, z+2/3'
'-x+y+1/3, -x+2/3, z+2/3'
'-x, -y, -z'
'y, -x+y, -z'
'x-y, x, -z'
'-x+2/3, -y+1/3, -z+1/3'
'y+2/3, -x+y+1/3, -z+1/3'
'x-y+2/3, x+1/3, -z+1/3'
'-x+1/3, -y+2/3, -z+2/3'
'y+1/3, -x+y+2/3, -z+2/3'
'x-y+1/3, x+2/3, -z+2/3'

loop_
_atom_site_label
_atom_site_type_symbol
_atom_site_fract_x
_atom_site_fract_y
_atom_site_fract_z
_atom_site_U_iso_or_equiv
_atom_site_adp_type
_atom_site_occupancy
_atom_site_symmetry_multiplicity
_atom_site_calc_flag
_atom_site_refinement_flags
I1 I 0.21996(6) 0.08640(6) 0.115114(14) 0.0493(3) Uani 1 1 d .
I2 I 0.0000 0.0000 0.05504(3) 0.0526(3) Uani 1 3 d S
I3 I 0.46702(12) 0.07125(13) 0.15351(2) 0.1012(5) Uani 1 1 d .
Rb1 Rb 0.3333 0.6667 0.02087(4) 0.0461(4) Uani 1 3 d S
N1 N 0.3333 0.6667 -0.0486(4) 0.065(4) Uani 1 3 d S
O1 O 0.5600(7) 0.8338(7) -0.0104(2) 0.065(2) Uani 1 1 d .
C1 C 0.3359(9) 0.1352(9) 0.1549(2) 0.046(2) Uani 1 1 d .
O2 O 0.5422(8) 0.8709(8) 0.0542(2) 0.079(3) Uani 1 1 d .
C5 C 0.6564(12) 0.9114(13) 0.0381(4) 0.084(4) Uani 1 1 d .
H5A H 0.6769 0.8442 0.0383 0.101 Uiso 1 1 calc R
H5B H 0.7240 0.9839 0.0486 0.101 Uiso 1 1 calc R
C2 C 0.4647(13) 0.7366(15) -0.0592(3) 0.082(4) Uani 1 1 d .
H2A H 0.4653 0.7556 -0.0810 0.098 Uiso 1 1 calc R
H2B H 0.5015 0.6825 -0.0572 0.098 Uiso 1 1 calc R
C4 C 0.6488(12) 0.9463(11) 0.0058(4) 0.082(4) Uani 1 1 d .
H4A H 0.6211 1.0082 0.0052 0.099 Uiso 1 1 calc R
H4B H 0.7313 0.9830 -0.0039 0.099 Uiso 1 1 calc R
C3 C 0.5465(13) 0.8579(13) -0.0422(4) 0.085(4) Uani 1 1 d .
H3A H 0.6293 0.9023 -0.0518 0.102 Uiso 1 1 calc R
H3B H 0.5091 0.9116 -0.0435 0.102 Uiso 1 1 calc R
C6 C 0.5513(18) 0.8424(19) 0.0854(4) 0.115(6) Uani 1 1 d .
H6A H 0.6132 0.9186 0.0959 0.138 Uiso 1 1 calc R
H6B H 0.5799 0.7812 0.0864 0.138 Uiso 1 1 calc R
N2 N 0.3333 0.6667 0.0900(4) 0.080(5) Uani 1 3 d S
C7 C 0.4270(19) 0.7904(19) 0.1011(4) 0.110(6) Uani 1 1 d .
H7C H 0.4388 0.7850 0.1230 0.132 Uiso 1 1 calc R
H7A H 0.3953 0.8484 0.0982 0.132 Uiso 1 1 calc R

loop_
_atom_site_aniso_label
_atom_site_aniso_U_11
_atom_site_aniso_U_22
_atom_site_aniso_U_33
_atom_site_aniso_U_23
_atom_site_aniso_U_13
_atom_site_aniso_U_12
I1 0.0461(4) 0.0516(4) 0.0470(4) -0.0021(3) -0.0013(2) 0.0220(3)
I2 0.0550(5) 0.0550(5) 0.0479(6) 0.000 0.000 0.0275(2)
I3 0.1174(9) 0.1589(11) 0.0860(7) -0.0522(7) -0.0392(6) 0.1131(9)
Rb1 0.0398(5) 0.0398(5) 0.0588(10) 0.000 0.000 0.0199(3)
N1 0.068(6) 0.068(6) 0.060(10) 0.000 0.000 0.034(3)
O1 0.052(4) 0.049(4) 0.081(6) 0.002(4) 0.013(4) 0.015(3)
C1 0.046(5) 0.052(5) 0.044(5) -0.004(4) -0.007(4) 0.028(4)
O2 0.049(4) 0.070(5) 0.106(7) -0.022(5) -0.014(4) 0.020(4)
C5 0.047(6) 0.065(8) 0.128(13) -0.020(8) -0.011(7) 0.019(6)
C2 0.077(9) 0.092(10) 0.071(8) 0.005(7) 0.019(7) 0.039(8)
C4 0.053(7) 0.046(6) 0.122(12) -0.003(7) 0.030(7) 0.006(5)
C3 0.064(8) 0.066(8) 0.118(12) 0.013(8) 0.036(8) 0.027(7)
C6 0.110(14) 0.123(15) 0.088(11) -0.024(10) -0.057(11) 0.040(11)
N2 0.093(9) 0.093(9) 0.056(10) 0.000 0.000 0.046(4)
C7 0.115(14) 0.121(14) 0.067(9) -0.023(9) -0.001(9) 0.038(12)

loop_
_atom_type_symbol
_atom_type_description
_atom_type_scat_dispersion_real
_atom_type_scat_dispersion_imag
_atom_type_scat_source
C C 0.0033 0.0016 'International Tables Vol C Tables 4.2.6.8 and 6.1.1.4'
H H 0.0000 0.0000 'International Tables Vol C Tables 4.2.6.8 and 6.1.1.4'
N N 0.0061 0.0033 'International Tables Vol C Tables 4.2.6.8 and 6.1.1.4'
O O 0.0106 0.0060 'International Tables Vol C Tables 4.2.6.8 and 6.1.1.4'
Rb Rb -0.9393 2.9676 'International Tables Vol C Tables 4.2.6.8 and 6.1.1.4'
I I -0.4742 1.8119 'International Tables Vol C Tables 4.2.6.8 and 6.1.1.4'

loop_
_geom_angle_atom_site_label_1
_geom_angle_atom_site_label_2
_geom_angle_atom_site_label_3
_geom_angle
_geom_angle_site_symmetry_1
_geom_angle_site_symmetry_3
C1 I1 I2 173.4(3) . .
C1 I1 I3 33.1(3) . .
I2 I1 I3 151.78(3) . .
C1 I1 I3 55.6(3) . 13
I2 I1 I3 119.10(3) . 13
I3 I1 I3 88.78(2) . 13
I1 I2 I1 70.77(3) . 2
I1 I2 I1 70.77(3) . 3
I1 I2 I1 70.77(3) 2 3
C1 I3 I1 33.4(2) . .
C1 I3 I1 57.8(2) . 13
I1 I3 I1 91.22(2) . 13
O1 Rb1 O1 98.9(2) 2_665 .
O1 Rb1 O1 98.9(2) 2_665 3_565
O1 Rb1 O1 98.9(2) . 3_565
O1 Rb1 O2 59.9(3) 2_665 2_665
O1 Rb1 O2 139.7(3) . 2_665
O1 Rb1 O2 117.0(3) 3_565 2_665
O1 Rb1 O2 117.0(3) 2_665 .
O1 Rb1 O2 59.9(3) . .
O1 Rb1 O2 139.7(3) 3_565 .
O2 Rb1 O2 97.4(3) 2_665 .
O1 Rb1 O2 139.7(3) 2_665 3_565
O1 Rb1 O2 117.0(3) . 3_565
O1 Rb1 O2 59.9(3) 3_565 3_565
O2 Rb1 O2 97.4(3) 2_665 3_565
O2 Rb1 O2 97.4(3) . 3_565
O1 Rb1 N2 118.64(18) 2_665 .
O1 Rb1 N2 118.64(18) . .
O1 Rb1 N2 118.64(18) 3_565 .
O2 Rb1 N2 60.1(2) 2_665 .
O2 Rb1 N2 60.1(2) . .
O2 Rb1 N2 60.1(2) 3_565 .
O1 Rb1 N1 61.36(18) 2_665 .
O1 Rb1 N1 61.36(18) . .
O1 Rb1 N1 61.36(18) 3_565 .
O2 Rb1 N1 119.9(2) 2_665 .
O2 Rb1 N1 119.9(2) . .
O2 Rb1 N1 119.9(2) 3_565 .
N2 Rb1 N1 180.000(1) . .
O1 Rb1 C5 40.5(3) 2_665 2_665
O1 Rb1 C5 122.9(3) . 2_665
O1 Rb1 C5 120.8(3) 3_565 2_665
O2 Rb1 C5 21.3(3) 2_665 2_665
O2 Rb1 C5 98.9(3) . 2_665
O2 Rb1 C5 118.0(3) 3_565 2_665
N2 Rb1 C5 78.1(3) . 2_665
N1 Rb1 C5 101.9(3) . 2_665
O1 Rb1 C5 120.8(3) 2_665 .
O1 Rb1 C5 40.5(3) . .
O1 Rb1 C5 122.9(3) 3_565 .
O2 Rb1 C5 118.0(3) 2_665 .
O2 Rb1 C5 21.3(3) . .
O2 Rb1 C5 98.9(3) 3_565 .
N2 Rb1 C5 78.1(3) . .
N1 Rb1 C5 101.9(3) . .
C5 Rb1 C5 115.89(18) 2_665 .
O1 Rb1 C5 122.9(3) 2_665 3_565
O1 Rb1 C5 120.8(3) . 3_565
O1 Rb1 C5 40.5(3) 3_565 3_565
O2 Rb1 C5 98.9(3) 2_665 3_565
O2 Rb1 C5 118.0(3) . 3_565
O2 Rb1 C5 21.3(3) 3_565 3_565
N2 Rb1 C5 78.1(3) . 3_565
N1 Rb1 C5 101.9(3) . 3_565
C5 Rb1 C5 115.89(18) 2_665 3_565
C5 Rb1 C5 115.89(18) . 3_565
O1 Rb1 C3 20.5(3) 2_665 2_665
O1 Rb1 C3 91.0(3) . 2_665
O1 Rb1 C3 81.5(3) 3_565 2_665
O2 Rb1 C3 77.8(3) 2_665 2_665
O2 Rb1 C3 128.4(3) . 2_665
O2 Rb1 C3 134.2(3) 3_565 2_665
N2 Rb1 C3 137.8(3) . 2_665
N1 Rb1 C3 42.2(3) . 2_665
C5 Rb1 C3 60.1(4) 2_665 2_665
C5 Rb1 C3 123.9(4) . 2_665
C5 Rb1 C3 113.4(3) 3_565 2_665
C2 N1 C2 110.6(8) 2_665 .
C2 N1 C2 110.6(8) 2_665 3_565
C2 N1 C2 110.6(8) . 3_565
C2 N1 Rb1 108.3(9) 2_665 .
C2 N1 Rb1 108.3(9) . .
C2 N1 Rb1 108.3(9) 3_565 .
C3 O1 C4 112.4(10) . .
C3 O1 Rb1 115.9(7) . .
C4 O1 Rb1 117.0(7) . .
C1 C1 I3 120.8(9) 13 .
C1 C1 I1 125.8(10) 13 .
I3 C1 I1 113.4(4) . .
C5 O2 C6 112.0(12) . .
C5 O2 Rb1 110.1(8) . .
C6 O2 Rb1 114.1(9) . .
O2 C5 C4 112.1(11) . .
O2 C5 Rb1 48.6(6) . .
C4 C5 Rb1 81.0(7) . .
N1 C2 C3 114.5(11) . .
N1 C2 Rb1 49.9(8) . .
C3 C2 Rb1 76.5(7) . .
O1 C4 C5 108.2(10) . .
O1 C4 Rb1 42.9(5) . .
C5 C4 Rb1 75.7(6) . .
O1 C3 C2 110.9(11) . .
O1 C3 Rb1 43.6(5) . .
C2 C3 Rb1 80.2(7) . .
O2 C6 C7 110.7(14) . .
O2 C6 Rb1 45.6(6) . .
C7 C6 Rb1 79.3(8) . .
C7 N2 C7 109.4(10) 2_665 .
C7 N2 C7 109.4(10) 2_665 3_565
C7 N2 C7 109.4(10) . 3_565
C7 N2 Rb1 109.5(10) 2_665 .
C7 N2 Rb1 109.5(10) . .
C7 N2 Rb1 109.5(10) 3_565 .
N2 C7 C6 113.5(14) . .
N2 C7 Rb1 49.1(9) . .
C6 C7 Rb1 77.7(8) . .

loop_
_geom_bond_atom_site_label_1
_geom_bond_atom_site_label_2
_geom_bond_distance
_geom_bond_site_symmetry_2
I1 C1 2.118(9) .
I1 I2 3.5035(11) .
I1 I3 3.5293(11) .
I1 I3 3.6146(11) 13
I2 I1 3.5035(11) 2
I2 I1 3.5035(11) 3
I3 C1 2.103(9) .
I3 I1 3.6146(11) 13
Rb1 O1 2.830(7) 2_665
Rb1 O1 2.830(8) .
Rb1 O1 2.830(7) 3_565
Rb1 O2 2.907(8) 2_665
Rb1 O2 2.907(8) .
Rb1 O2 2.907(8) 3_565
Rb1 N2 2.996(19) .
Rb1 N1 3.014(17) .
Rb1 C5 3.640(12) 2_665
Rb1 C5 3.640(12) .
Rb1 C5 3.640(12) 3_565
Rb1 C3 3.692(13) 2_665
N1 C2 1.463(14) 2_665
N1 C2 1.463(14) .
N1 C2 1.463(14) 3_565
O1 C3 1.437(18) .
O1 C4 1.437(15) .
C1 C1 1.298(18) 13
O2 C5 1.409(16) .
O2 C6 1.414(18) .
C5 C4 1.48(2) .
C2 C3 1.50(2) .
C6 C7 1.49(2) .
N2 C7 1.447(18) 2_665
N2 C7 1.447(18) .
N2 C7 1.447(18) 3_565
